data_1569740
loop_
_publ_author_name
'Huang, Shiwen'
'Zheng, Jianlin'
'Jiang, Zihao'
'Liu, Jiaxiong'
'Liu, Yiliu'

_publ_section_title
;
 Exploring the supramolecular chemistry of cyclopropeniums:
 halogen-bonding-induced electrostatic assembly of polymers.
;
_journal_issue 36
_journal_name_full 'Chemical science'
_journal_page_first 9820
_journal_page_last 9826
_journal_paper_doi 10.1039/d3sc03086e
_journal_volume 14
_journal_year 2023
_chemical_formula_moiety 'C10 H8 F4 I N O, I, C15 H24 N3'
_chemical_formula_sum 'C25 H32 F4 I2 N4 O'
_chemical_formula_weight 734.34
_space_group_crystal_system monoclinic
_space_group_IT_number 14
_space_group_name_Hall '-P 2yn'
_space_group_name_H-M_alt 'P 1 21/n 1'
_atom_sites_solution_hydrogens geom
_atom_sites_solution_primary dual
_audit_creation_date 2021-10-29
_audit_creation_method
;
Olex2 1.2
(compiled 2018.05.29 svn.r3508 for OlexSys, GUI svn.r5506)
;
_audit_update_record
;
2023-01-17 deposited with the CCDC.	2023-08-17 downloaded from the CCDC.
;
_cell_angle_alpha 90
_cell_angle_beta 101.588(2)
_cell_angle_gamma 90
_cell_formula_units_Z 4
_cell_length_a 10.9182(2)
_cell_length_b 22.7514(5)
_cell_length_c 11.4864(3)
_cell_measurement_reflns_used 4623
_cell_measurement_temperature 150.0(2)
_cell_measurement_theta_max 72.7280
_cell_measurement_theta_min 3.8540
_cell_volume 2795.11(11)
_computing_cell_refinement 'CrysAlisPro 1.171.40.84a (Rigaku OD, 2020)'
_computing_data_collection 'CrysAlisPro 1.171.40.84a (Rigaku OD, 2020)'
_computing_data_reduction 'CrysAlisPro 1.171.40.84a (Rigaku OD, 2020)'
_computing_molecular_graphics 'Olex2 (Dolomanov et al., 2009)'
_computing_publication_material 'Olex2 (Dolomanov et al., 2009)'
_computing_structure_refinement 'ShelXL (Sheldrick, 2015)'
_computing_structure_solution 'ShelXT (Sheldrick, 2015)'
_diffrn_ambient_environment N~2~
_diffrn_ambient_temperature 150.0(2)
_diffrn_detector 'CCD plate'
_diffrn_detector_area_resol_mean 5.2913
_diffrn_detector_type AtlasS2
_diffrn_measured_fraction_theta_full 0.960
_diffrn_measured_fraction_theta_max 0.935
_diffrn_measurement_details
;
List of Runs (angles in degrees, time in seconds):

  # Type    Start    End  Width  t~exp~   \w     \q     \k     \f   Frames
#--------------------------------------------------------------------------
  1  \w   -114.00 -20.00   1.00    1.00    --  -41.14 -38.00-150.00   94
  2  \w    -46.00 -20.00   1.00    1.00    --  -41.14 -38.00 -60.00   26
  3  \w   -106.00 -77.00   1.00    1.00    --  -41.14 -38.00 -60.00   29
  4  \w    -66.00  -8.00   1.00    1.00    --  -41.14 125.00   0.00   58
  5  \w     58.00  92.00   1.00    1.00    --   41.14-125.00-120.00   34
  6  \w    107.00 161.00   1.00    1.50    --  104.98  77.00-180.00   54
  7  \w    110.00 178.00   1.00    1.50    --  104.98  77.00  30.00   68
  8  \w     71.00 112.00   1.00    1.50    --  104.98-125.00 120.00   41
  9  \w    106.00 133.00   1.00    1.50    --  104.98  77.00-120.00   27
 10  \w     46.00 107.00   1.00    1.50    --  104.98 -94.00 -60.00   61
 11  \w     46.00 101.00   1.00    1.50    --  104.98 -94.00-180.00   55
 12  \w    109.00 175.00   1.00    1.50    --  104.98 125.00-120.00   66
 13  \w     58.00 130.00   1.00    1.50    --  104.98 -30.00-120.00   72
;
_diffrn_measurement_device 'four-circle diffractometer'
_diffrn_measurement_device_type 'SuperNova, Dual, Cu at home/near, AtlasS2'
_diffrn_measurement_method '\w scans'
_diffrn_orient_matrix_type 'CrysAlisPro convention (1999,Acta A55,543-557)'
_diffrn_orient_matrix_UB_11 -0.0137705000
_diffrn_orient_matrix_UB_12 -0.0674254000
_diffrn_orient_matrix_UB_13 -0.0048964000
_diffrn_orient_matrix_UB_21 0.0575257000
_diffrn_orient_matrix_UB_22 -0.0036231000
_diffrn_orient_matrix_UB_23 0.1337665000
_diffrn_orient_matrix_UB_31 -0.1312380000
_diffrn_orient_matrix_UB_32 0.0054614000
_diffrn_orient_matrix_UB_33 0.0289198000
_diffrn_radiation_monochromator mirror
_diffrn_radiation_probe x-ray
_diffrn_radiation_type CuK\a
_diffrn_radiation_wavelength 1.54184
_diffrn_reflns_av_R_equivalents 0.0486
_diffrn_reflns_av_unetI/netI 0.0577
_diffrn_reflns_Laue_measured_fraction_full 0.960
_diffrn_reflns_Laue_measured_fraction_max 0.935
_diffrn_reflns_limit_h_max 8
_diffrn_reflns_limit_h_min -13
_diffrn_reflns_limit_k_max 25
_diffrn_reflns_limit_k_min -27
_diffrn_reflns_limit_l_max 13
_diffrn_reflns_limit_l_min -12
_diffrn_reflns_number 10904
_diffrn_reflns_point_group_measured_fraction_full 0.960
_diffrn_reflns_point_group_measured_fraction_max 0.935
_diffrn_reflns_theta_full 67.684
_diffrn_reflns_theta_max 72.843
_diffrn_reflns_theta_min 3.886
_diffrn_source 'micro-focus sealed X-ray tube'
_diffrn_source_type 'SuperNova (Cu) X-ray Source'
_exptl_absorpt_coefficient_mu 18.125
_exptl_absorpt_correction_T_max 0.665
_exptl_absorpt_correction_T_min 0.067
_exptl_absorpt_correction_type analytical
_exptl_absorpt_process_details
;
CrysAlisPro 1.171.40.84a (Rigaku Oxford Diffraction, 2020)
Analytical numeric absorption correction using a multifaceted crystal
model based on expressions derived by R.C. Clark & J.S. Reid.
(Clark, R. C. & Reid, J. S. (1995). Acta Cryst. A51, 887-897)
;
_exptl_crystal_colour colourless
_exptl_crystal_colour_primary colourless
_exptl_crystal_density_diffrn 1.745
_exptl_crystal_description plate
_exptl_crystal_F_000 1440
_exptl_crystal_size_max 0.23
_exptl_crystal_size_mid 0.07
_exptl_crystal_size_min 0.02
_refine_diff_density_max 1.758
_refine_diff_density_min -2.101
_refine_diff_density_rms 0.182
_refine_ls_extinction_method none
_refine_ls_goodness_of_fit_ref 1.050
_refine_ls_hydrogen_treatment constr
_refine_ls_matrix_type full
_refine_ls_number_parameters 326
_refine_ls_number_reflns 5213
_refine_ls_number_restraints 0
_refine_ls_restrained_S_all 1.050
_refine_ls_R_factor_all 0.0745
_refine_ls_R_factor_gt 0.0642
_refine_ls_shift/su_max 0.001
_refine_ls_shift/su_mean 0.000
_refine_ls_structure_factor_coef Fsqd
_refine_ls_weighting_details 'w=1/[\s^2^(Fo^2^)+(0.1080P)^2^+3.1070P] where P=(Fo^2^+2Fc^2^)/3'
_refine_ls_weighting_scheme calc
_refine_ls_wR_factor_gt 0.1662
_refine_ls_wR_factor_ref 0.1788
_reflns_Friedel_coverage 0.000
_reflns_number_gt 4370
_reflns_number_total 5213
_reflns_threshold_expression 'I > 2\s(I)'
_cod_data_source_file d3sc03086e2.cif
_cod_data_source_block 2110b0035
_cod_depositor_comments 'Adding full bibliography for 1569740.cif.'
_cod_database_code 1569740
_shelx_shelxl_version_number 2014/7
_chemical_oxdiff_formula C25H32F4I2N4O
_chemical_oxdiff_usercomment PYCPI-4FPHI
_shelx_space_group_comment
;
The symmetry employed for this shelxl refinement is uniquely defined
by the following loop, which should always be used as a source of
symmetry information in preference to the above space-group names.
They are only intended as comments.
;
_shelx_estimated_absorpt_t_max 0.713
_shelx_estimated_absorpt_t_min 0.103
_reflns_odcompleteness_completeness 99.90
_reflns_odcompleteness_iscentric 1
_reflns_odcompleteness_theta 66.97
_olex2_refinement_description
;
1. Fixed Uiso
 At 1.2 times of:
  All C(H,H) groups, All N(H) groups
 At 1.5 times of:
  All C(H,H,H) groups
2.a Secondary CH2 refined with riding coordinates:
 C8(H8A,H8B), C9(H9A,H9B), C14(H14A,H14B), C15(H15A,H15B), C16(H16A,H16B),
 C17(H17A,H17B), C18(H18A,H18B), C19(H19A,H19B), C20(H20A,H20B), C21(H21A,H21B),
  C22(H22A,H22B), C23(H23A,H23B), C24(H24A,H24B), C25(H25A,H25B)
2.b Aromatic/amide H refined with riding coordinates:
 N1(H1)
2.c Idealised Me refined as rotating group:
 C10(H10A,H10B,H10C)
;
_olex2_date_sample_data_collection 2021-10-20
_olex2_submission_special_instructions 'No special instructions were received'
_oxdiff_exptl_absorpt_empirical_details
;
Empirical correction (ABSPACK) includes:
- Frame scaling
- Detector area scaling
;
_oxdiff_exptl_absorpt_empirical_full_max 1.386
_oxdiff_exptl_absorpt_empirical_full_min 0.664

loop_
_space_group_symop_operation_xyz
'x, y, z'
'-x+1/2, y+1/2, -z+1/2'
'-x, -y, -z'
'x-1/2, -y-1/2, z-1/2'

loop_
_atom_site_label
_atom_site_type_symbol
_atom_site_fract_x
_atom_site_fract_y
_atom_site_fract_z
_atom_site_U_iso_or_equiv
_atom_site_adp_type
_atom_site_occupancy
_atom_site_site_symmetry_order
_atom_site_calc_flag
_atom_site_refinement_flags_posn
_atom_site_refinement_flags_adp
_atom_site_refinement_flags_occupancy
_atom_site_disorder_assembly
_atom_site_disorder_group
I1 I 0.40301(4) 0.23207(2) 0.91452(4) 0.03437(17) Uani 1 1 d . . . . .
F1 F 0.3329(4) 0.20837(19) 0.6304(4) 0.0426(10) Uani 1 1 d . . . . .
F2 F 0.2669(5) 0.2806(2) 0.4442(4) 0.0484(11) Uani 1 1 d . . . . .
F3 F 0.3122(5) 0.4437(2) 0.7001(5) 0.0542(12) Uani 1 1 d . . . . .
F4 F 0.3763(5) 0.3732(2) 0.8879(4) 0.0492(12) Uani 1 1 d . . . . .
O1 O 0.3192(6) 0.4220(4) 0.4029(7) 0.072(2) Uani 1 1 d . . . . .
N1 N 0.1257(6) 0.4208(3) 0.4478(6) 0.0398(14) Uani 1 1 d . . . . .
H1 H 0.0800 0.4072 0.4945 0.048 Uiso 1 1 calc R . . . .
C1 C 0.3561(6) 0.2885(3) 0.7644(7) 0.0318(14) Uani 1 1 d . . . . .
C2 C 0.3276(6) 0.2673(3) 0.6506(7) 0.0315(14) Uani 1 1 d . . . . .
C3 C 0.2939(6) 0.3036(3) 0.5543(7) 0.0331(14) Uani 1 1 d . . . . .
C4 C 0.2849(6) 0.3643(3) 0.5668(7) 0.0352(16) Uani 1 1 d . . . . .
C5 C 0.3173(7) 0.3851(3) 0.6811(7) 0.0338(15) Uani 1 1 d . . . . .
C6 C 0.3498(7) 0.3488(3) 0.7794(8) 0.0376(16) Uani 1 1 d . . . . .
C7 C 0.2449(7) 0.4041(3) 0.4626(8) 0.0400(17) Uani 1 1 d . . . . .
C8 C 0.0712(7) 0.4618(3) 0.3538(8) 0.0437(18) Uani 1 1 d . . . . .
H8A H 0.1268 0.4656 0.2981 0.052 Uiso 1 1 calc R . . . .
H8B H 0.0634 0.5002 0.3884 0.052 Uiso 1 1 calc R . . . .
C9 C -0.0556(7) 0.4419(4) 0.2879(9) 0.049(2) Uani 1 1 d . . . . .
H9A H -0.1129 0.4406 0.3424 0.058 Uiso 1 1 calc R . . . .
H9B H -0.0490 0.4025 0.2574 0.058 Uiso 1 1 calc R . . . .
C10 C -0.1078(9) 0.4832(4) 0.1847(8) 0.051(2) Uani 1 1 d . . . . .
H10A H -0.0646 0.4766 0.1209 0.076 Uiso 1 1 calc GR . . . .
H10B H -0.0961 0.5232 0.2110 0.076 Uiso 1 1 calc GR . . . .
H10C H -0.1953 0.4756 0.1575 0.076 Uiso 1 1 calc GR . . . .
I2 I 0.46245(5) 0.14595(3) 1.14501(5) 0.0484(2) Uani 1 1 d . . . . .
N2 N 0.5787(6) 0.3619(3) 0.3756(5) 0.0328(12) Uani 1 1 d . . . . .
N3 N 0.6454(5) 0.3751(2) 0.7023(6) 0.0309(12) Uani 1 1 d . . . . .
N4 N 0.6025(6) 0.2300(3) 0.5591(6) 0.0328(13) Uani 1 1 d . . . . .
C11 C 0.5968(6) 0.3385(3) 0.4822(7) 0.0322(14) Uani 1 1 d . . . . .
C12 C 0.6062(6) 0.2874(3) 0.5522(7) 0.0302(14) Uani 1 1 d . . . . .
C13 C 0.6231(6) 0.3426(3) 0.6045(6) 0.0294(14) Uani 1 1 d . . . . .
C14 C 0.5530(7) 0.3272(3) 0.2671(7) 0.0388(16) Uani 1 1 d . . . . .
H14A H 0.4676 0.3129 0.2504 0.047 Uiso 1 1 calc R . . . .
H14B H 0.6098 0.2941 0.2716 0.047 Uiso 1 1 calc R . . . .
C15 C 0.5747(9) 0.3713(4) 0.1742(7) 0.0464(19) Uani 1 1 d . . . . .
H15A H 0.5231 0.3624 0.0971 0.056 Uiso 1 1 calc R . . . .
H15B H 0.6618 0.3718 0.1672 0.056 Uiso 1 1 calc R . . . .
C16 C 0.5373(9) 0.4297(4) 0.2211(8) 0.048(2) Uani 1 1 d . . . . .
H16A H 0.4472 0.4344 0.2038 0.057 Uiso 1 1 calc R . . . .
H16B H 0.5748 0.4623 0.1867 0.057 Uiso 1 1 calc R . . . .
C17 C 0.5883(7) 0.4258(3) 0.3566(7) 0.0377(16) Uani 1 1 d . . . . .
H17A H 0.6741 0.4394 0.3778 0.045 Uiso 1 1 calc R . . . .
H17B H 0.5371 0.4480 0.4009 0.045 Uiso 1 1 calc R . . . .
C18 C 0.6676(8) 0.4390(3) 0.6997(8) 0.0422(17) Uani 1 1 d . . . . .
H18A H 0.5896 0.4607 0.6870 0.051 Uiso 1 1 calc R . . . .
H18B H 0.7130 0.4493 0.6382 0.051 Uiso 1 1 calc R . . . .
C19 C 0.7469(11) 0.4507(4) 0.8247(9) 0.059(2) Uani 1 1 d . . . . .
H19A H 0.8354 0.4483 0.8239 0.071 Uiso 1 1 calc R . . . .
H19B H 0.7290 0.4894 0.8528 0.071 Uiso 1 1 calc R . . . .
C20 C 0.7090(11) 0.4030(4) 0.9029(9) 0.059(2) Uani 1 1 d . . . . .
H20A H 0.6329 0.4135 0.9293 0.071 Uiso 1 1 calc R . . . .
H20B H 0.7747 0.3958 0.9719 0.071 Uiso 1 1 calc R . . . .
C21 C 0.6884(8) 0.3490(3) 0.8208(8) 0.0400(17) Uani 1 1 d . . . . .
H21A H 0.7654 0.3273 0.8247 0.048 Uiso 1 1 calc R . . . .
H21B H 0.6255 0.3231 0.8414 0.048 Uiso 1 1 calc R . . . .
C22 C 0.6587(8) 0.1983(3) 0.6708(7) 0.0404(17) Uani 1 1 d . . . . .
H22A H 0.5996 0.1938 0.7230 0.048 Uiso 1 1 calc R . . . .
H22B H 0.7336 0.2176 0.7133 0.048 Uiso 1 1 calc R . . . .
C23 C 0.6879(10) 0.1402(4) 0.6186(9) 0.054(2) Uani 1 1 d . . . . .
H23A H 0.7703 0.1411 0.5992 0.065 Uiso 1 1 calc R . . . .
H23B H 0.6853 0.1085 0.6746 0.065 Uiso 1 1 calc R . . . .
C24 C 0.5921(10) 0.1318(4) 0.5117(10) 0.058(2) Uani 1 1 d . . . . .
H24A H 0.5146 0.1182 0.5314 0.069 Uiso 1 1 calc R . . . .
H24B H 0.6193 0.1037 0.4588 0.069 Uiso 1 1 calc R . . . .
C25 C 0.5758(7) 0.1925(3) 0.4553(8) 0.0406(17) Uani 1 1 d . . . . .
H25A H 0.6345 0.1990 0.4034 0.049 Uiso 1 1 calc R . . . .
H25B H 0.4913 0.1983 0.4107 0.049 Uiso 1 1 calc R . . . .

loop_
_atom_site_aniso_label
_atom_site_aniso_U_11
_atom_site_aniso_U_22
_atom_site_aniso_U_33
_atom_site_aniso_U_23
_atom_site_aniso_U_13
_atom_site_aniso_U_12
I1 0.0238(3) 0.0395(3) 0.0392(3) -0.00380(17) 0.00482(18) 0.00023(15)
F1 0.047(2) 0.031(2) 0.049(3) -0.0077(19) 0.006(2) -0.0014(18)
F2 0.055(3) 0.048(2) 0.039(2) -0.012(2) 0.001(2) -0.001(2)
F3 0.065(3) 0.031(2) 0.066(3) -0.007(2) 0.010(3) 0.001(2)
F4 0.057(3) 0.046(3) 0.041(3) -0.011(2) 0.000(2) -0.001(2)
O1 0.035(3) 0.098(6) 0.090(5) 0.053(5) 0.027(3) 0.016(3)
N1 0.027(3) 0.038(3) 0.054(4) 0.013(3) 0.007(3) 0.003(2)
C1 0.018(3) 0.032(3) 0.043(4) -0.003(3) 0.002(3) -0.003(2)
C2 0.022(3) 0.030(3) 0.043(4) -0.005(3) 0.009(3) -0.003(2)
C3 0.026(3) 0.036(3) 0.037(4) -0.006(3) 0.007(3) -0.004(3)
C4 0.020(3) 0.044(4) 0.044(4) 0.002(3) 0.013(3) 0.002(3)
C5 0.031(3) 0.026(3) 0.044(4) -0.006(3) 0.006(3) 0.000(3)
C6 0.028(4) 0.037(4) 0.047(4) -0.012(3) 0.006(3) 0.000(3)
C7 0.031(4) 0.039(4) 0.050(4) -0.006(3) 0.007(3) -0.001(3)
C8 0.034(4) 0.032(3) 0.064(5) 0.010(3) 0.006(3) 0.001(3)
C9 0.028(4) 0.043(4) 0.070(6) 0.012(4) -0.001(4) -0.002(3)
C10 0.056(5) 0.041(4) 0.051(5) 0.001(4) 0.001(4) 0.005(4)
I2 0.0423(3) 0.0545(3) 0.0493(3) 0.0042(2) 0.0115(2) 0.0035(2)
N2 0.031(3) 0.034(3) 0.032(3) 0.003(2) 0.004(2) 0.004(2)
N3 0.030(3) 0.027(3) 0.037(3) 0.002(2) 0.007(2) -0.001(2)
N4 0.028(3) 0.036(3) 0.031(3) 0.002(2) -0.002(2) -0.005(2)
C11 0.021(3) 0.031(3) 0.044(4) 0.006(3) 0.006(3) 0.002(2)
C12 0.019(3) 0.033(3) 0.041(4) 0.006(3) 0.011(3) -0.001(2)
C13 0.016(3) 0.032(3) 0.040(4) 0.002(3) 0.005(3) -0.004(2)
C14 0.033(4) 0.041(4) 0.039(4) 0.012(3) -0.003(3) 0.004(3)
C15 0.051(5) 0.055(5) 0.033(4) 0.005(4) 0.008(3) 0.003(4)
C16 0.049(5) 0.044(4) 0.045(5) 0.015(4) -0.002(4) -0.001(4)
C17 0.033(4) 0.032(3) 0.047(4) 0.012(3) 0.005(3) 0.005(3)
C18 0.058(5) 0.023(3) 0.047(4) 0.001(3) 0.016(4) -0.002(3)
C19 0.085(7) 0.041(4) 0.048(5) 0.001(4) 0.005(5) -0.012(4)
C20 0.071(6) 0.053(5) 0.049(5) -0.005(4) 0.003(4) -0.010(5)
C21 0.040(4) 0.034(4) 0.045(4) 0.002(3) 0.008(3) -0.003(3)
C22 0.043(4) 0.035(4) 0.041(4) 0.010(3) 0.005(3) 0.003(3)
C23 0.071(6) 0.033(4) 0.060(6) 0.006(4) 0.014(5) 0.003(4)
C24 0.063(6) 0.031(4) 0.079(7) 0.005(4) 0.014(5) -0.013(4)
C25 0.035(4) 0.037(4) 0.047(4) -0.004(3) 0.003(3) -0.009(3)

loop_
_atom_type_symbol
_atom_type_description
_atom_type_scat_dispersion_real
_atom_type_scat_dispersion_imag
_atom_type_scat_source
C C 0.0181 0.0091 'International Tables Vol C Tables 4.2.6.8 and 6.1.1.4'
H H 0.0000 0.0000 'International Tables Vol C Tables 4.2.6.8 and 6.1.1.4'
F F 0.0727 0.0534 'International Tables Vol C Tables 4.2.6.8 and 6.1.1.4'
I I -0.3257 6.8362 'International Tables Vol C Tables 4.2.6.8 and 6.1.1.4'
N N 0.0311 0.0180 'International Tables Vol C Tables 4.2.6.8 and 6.1.1.4'
O O 0.0492 0.0322 'International Tables Vol C Tables 4.2.6.8 and 6.1.1.4'

loop_
_exptl_crystal_face_index_h
_exptl_crystal_face_index_k
_exptl_crystal_face_index_l
_exptl_crystal_face_perp_dist
0 -1 2 0.2783
0 1 -2 0.2783
0 -1 0 0.0416
0 1 0 0.0416
-2 0 1 0.6739
2 0 -1 0.6739

loop_
_geom_angle_atom_site_label_1
_geom_angle_atom_site_label_2
_geom_angle_atom_site_label_3
_geom_angle
_geom_angle_site_symmetry_1
_geom_angle_site_symmetry_3
_geom_angle_publ_flag
C7 N1 H1 119.4 . . ?
C7 N1 C8 121.3(7) . . ?
C8 N1 H1 119.4 . . ?
C2 C1 I1 122.1(5) . . ?
C2 C1 C6 117.4(7) . . ?
C6 C1 I1 120.5(6) . . ?
F1 C2 C1 120.0(7) . . ?
F1 C2 C3 118.0(6) . . ?
C1 C2 C3 122.0(6) . . ?
F2 C3 C2 119.8(6) . . ?
F2 C3 C4 118.4(7) . . ?
C2 C3 C4 121.8(7) . . ?
C3 C4 C7 122.2(7) . . ?
C5 C4 C3 115.5(7) . . ?
C5 C4 C7 122.3(7) . . ?
F3 C5 C4 118.9(7) . . ?
F3 C5 C6 117.9(7) . . ?
C4 C5 C6 123.1(7) . . ?
F4 C6 C1 121.1(8) . . ?
F4 C6 C5 118.8(6) . . ?
C1 C6 C5 120.0(7) . . ?
O1 C7 N1 124.6(8) . . ?
O1 C7 C4 121.9(7) . . ?
N1 C7 C4 113.3(7) . . ?
N1 C8 H8A 109.2 . . ?
N1 C8 H8B 109.2 . . ?
N1 C8 C9 112.1(6) . . ?
H8A C8 H8B 107.9 . . ?
C9 C8 H8A 109.2 . . ?
C9 C8 H8B 109.2 . . ?
C8 C9 H9A 109.3 . . ?
C8 C9 H9B 109.3 . . ?
C8 C9 C10 111.5(7) . . ?
H9A C9 H9B 108.0 . . ?
C10 C9 H9A 109.3 . . ?
C10 C9 H9B 109.3 . . ?
C9 C10 H10A 109.5 . . ?
C9 C10 H10B 109.5 . . ?
C9 C10 H10C 109.5 . . ?
H10A C10 H10B 109.5 . . ?
H10A C10 H10C 109.5 . . ?
H10B C10 H10C 109.5 . . ?
C11 N2 C14 123.1(6) . . ?
C11 N2 C17 122.4(7) . . ?
C14 N2 C17 114.5(6) . . ?
C13 N3 C18 122.4(6) . . ?
C13 N3 C21 121.9(6) . . ?
C21 N3 C18 113.1(6) . . ?
C12 N4 C22 121.5(6) . . ?
C12 N4 C25 122.8(6) . . ?
C25 N4 C22 113.7(6) . . ?
N2 C11 C12 148.1(7) . . ?
N2 C11 C13 152.0(7) . . ?
C13 C11 C12 59.9(5) . . ?
N4 C12 C11 149.3(8) . . ?
N4 C12 C13 151.6(7) . . ?
C13 C12 C11 59.1(5) . . ?
N3 C13 C11 150.0(7) . . ?
N3 C13 C12 148.9(7) . . ?
C11 C13 C12 61.0(5) . . ?
N2 C14 H14A 111.3 . . ?
N2 C14 H14B 111.3 . . ?
N2 C14 C15 102.3(6) . . ?
H14A C14 H14B 109.2 . . ?
C15 C14 H14A 111.3 . . ?
C15 C14 H14B 111.3 . . ?
C14 C15 H15A 111.0 . . ?
C14 C15 H15B 111.0 . . ?
C14 C15 C16 103.7(7) . . ?
H15A C15 H15B 109.0 . . ?
C16 C15 H15A 111.0 . . ?
C16 C15 H15B 111.0 . . ?
C15 C16 H16A 111.0 . . ?
C15 C16 H16B 111.0 . . ?
C15 C16 C17 103.8(6) . . ?
H16A C16 H16B 109.0 . . ?
C17 C16 H16A 111.0 . . ?
C17 C16 H16B 111.0 . . ?
N2 C17 C16 100.5(6) . . ?
N2 C17 H17A 111.7 . . ?
N2 C17 H17B 111.7 . . ?
C16 C17 H17A 111.7 . . ?
C16 C17 H17B 111.7 . . ?
H17A C17 H17B 109.4 . . ?
N3 C18 H18A 111.3 . . ?
N3 C18 H18B 111.3 . . ?
N3 C18 C19 102.5(6) . . ?
H18A C18 H18B 109.2 . . ?
C19 C18 H18A 111.3 . . ?
C19 C18 H18B 111.3 . . ?
C18 C19 H19A 110.8 . . ?
C18 C19 H19B 110.8 . . ?
H19A C19 H19B 108.8 . . ?
C20 C19 C18 105.0(8) . . ?
C20 C19 H19A 110.8 . . ?
C20 C19 H19B 110.8 . . ?
C19 C20 H20A 111.1 . . ?
C19 C20 H20B 111.1 . . ?
C19 C20 C21 103.4(8) . . ?
H20A C20 H20B 109.0 . . ?
C21 C20 H20A 111.1 . . ?
C21 C20 H20B 111.1 . . ?
N3 C21 C20 103.0(6) . . ?
N3 C21 H21A 111.2 . . ?
N3 C21 H21B 111.2 . . ?
C20 C21 H21A 111.2 . . ?
C20 C21 H21B 111.2 . . ?
H21A C21 H21B 109.1 . . ?
N4 C22 H22A 111.9 . . ?
N4 C22 H22B 111.9 . . ?
N4 C22 C23 99.5(7) . . ?
H22A C22 H22B 109.6 . . ?
C23 C22 H22A 111.9 . . ?
C23 C22 H22B 111.9 . . ?
C22 C23 H23A 110.5 . . ?
C22 C23 H23B 110.5 . . ?
H23A C23 H23B 108.7 . . ?
C24 C23 C22 106.0(8) . . ?
C24 C23 H23A 110.5 . . ?
C24 C23 H23B 110.5 . . ?
C23 C24 H24A 110.9 . . ?
C23 C24 H24B 110.9 . . ?
C23 C24 C25 104.2(7) . . ?
H24A C24 H24B 108.9 . . ?
C25 C24 H24A 110.9 . . ?
C25 C24 H24B 110.9 . . ?
N4 C25 C24 101.4(7) . . ?
N4 C25 H25A 111.5 . . ?
N4 C25 H25B 111.5 . . ?
C24 C25 H25A 111.5 . . ?
C24 C25 H25B 111.5 . . ?
H25A C25 H25B 109.3 . . ?

loop_
_geom_bond_atom_site_label_1
_geom_bond_atom_site_label_2
_geom_bond_distance
_geom_bond_site_symmetry_2
_geom_bond_publ_flag
I1 C1 2.128(8) . ?
F1 C2 1.363(8) . ?
F2 C3 1.346(9) . ?
F3 C5 1.354(8) . ?
F4 C6 1.342(9) . ?
O1 C7 1.232(10) . ?
N1 H1 0.8600 . ?
N1 C7 1.334(10) . ?
N1 C8 1.460(10) . ?
C1 C2 1.370(11) . ?
C1 C6 1.386(10) . ?
C2 C3 1.371(11) . ?
C3 C4 1.393(10) . ?
C4 C5 1.374(11) . ?
C4 C7 1.493(12) . ?
C5 C6 1.387(11) . ?
C8 H8A 0.9700 . ?
C8 H8B 0.9700 . ?
C8 C9 1.508(11) . ?
C9 H9A 0.9700 . ?
C9 H9B 0.9700 . ?
C9 C10 1.529(12) . ?
C10 H10A 0.9600 . ?
C10 H10B 0.9600 . ?
C10 H10C 0.9600 . ?
N2 C11 1.312(10) . ?
N2 C14 1.455(10) . ?
N2 C17 1.478(9) . ?
N3 C13 1.326(10) . ?
N3 C18 1.473(9) . ?
N3 C21 1.473(10) . ?
N4 C12 1.308(9) . ?
N4 C22 1.493(9) . ?
N4 C25 1.448(10) . ?
C11 C12 1.406(10) . ?
C11 C13 1.379(11) . ?
C12 C13 1.390(10) . ?
C14 H14A 0.9700 . ?
C14 H14B 0.9700 . ?
C14 C15 1.518(11) . ?
C15 H15A 0.9700 . ?
C15 H15B 0.9700 . ?
C15 C16 1.519(13) . ?
C16 H16A 0.9700 . ?
C16 H16B 0.9700 . ?
C16 C17 1.547(12) . ?
C17 H17A 0.9700 . ?
C17 H17B 0.9700 . ?
C18 H18A 0.9700 . ?
C18 H18B 0.9700 . ?
C18 C19 1.543(13) . ?
C19 H19A 0.9700 . ?
C19 H19B 0.9700 . ?
C19 C20 1.518(14) . ?
C20 H20A 0.9700 . ?
C20 H20B 0.9700 . ?
C20 C21 1.537(12) . ?
C21 H21A 0.9700 . ?
C21 H21B 0.9700 . ?
C22 H22A 0.9700 . ?
C22 H22B 0.9700 . ?
C22 C23 1.511(12) . ?
C23 H23A 0.9700 . ?
C23 H23B 0.9700 . ?
C23 C24 1.456(15) . ?
C24 H24A 0.9700 . ?
C24 H24B 0.9700 . ?
C24 C25 1.519(12) . ?
C25 H25A 0.9700 . ?
C25 H25B 0.9700 . ?

loop_
_geom_torsion_atom_site_label_1
_geom_torsion_atom_site_label_2
_geom_torsion_atom_site_label_3
_geom_torsion_atom_site_label_4
_geom_torsion
_geom_torsion_site_symmetry_1
_geom_torsion_site_symmetry_2
_geom_torsion_site_symmetry_3
_geom_torsion_site_symmetry_4
_geom_torsion_publ_flag
I1 C1 C2 F1 -2.2(9) . . . . ?
I1 C1 C2 C3 178.1(5) . . . . ?
I1 C1 C6 F4 1.8(10) . . . . ?
I1 C1 C6 C5 -179.1(5) . . . . ?
F1 C2 C3 F2 0.2(10) . . . . ?
F1 C2 C3 C4 179.3(6) . . . . ?
F2 C3 C4 C5 -178.1(6) . . . . ?
F2 C3 C4 C7 0.8(10) . . . . ?
F3 C5 C6 F4 -0.9(10) . . . . ?
F3 C5 C6 C1 179.9(6) . . . . ?
N1 C8 C9 C10 -176.3(8) . . . . ?
C1 C2 C3 F2 180.0(6) . . . . ?
C1 C2 C3 C4 -0.9(11) . . . . ?
C2 C1 C6 F4 -179.9(6) . . . . ?
C2 C1 C6 C5 -0.8(10) . . . . ?
C2 C3 C4 C5 2.8(10) . . . . ?
C2 C3 C4 C7 -178.3(6) . . . . ?
C3 C4 C5 F3 179.2(6) . . . . ?
C3 C4 C5 C6 -3.8(10) . . . . ?
C3 C4 C7 O1 -83.7(11) . . . . ?
C3 C4 C7 N1 100.9(8) . . . . ?
C4 C5 C6 F4 -177.9(7) . . . . ?
C4 C5 C6 C1 2.9(11) . . . . ?
C5 C4 C7 O1 95.1(10) . . . . ?
C5 C4 C7 N1 -80.3(9) . . . . ?
C6 C1 C2 F1 179.6(6) . . . . ?
C6 C1 C2 C3 -0.1(10) . . . . ?
C7 N1 C8 C9 134.7(9) . . . . ?
C7 C4 C5 F3 0.4(10) . . . . ?
C7 C4 C5 C6 177.3(7) . . . . ?
C8 N1 C7 O1 2.0(13) . . . . ?
C8 N1 C7 C4 177.2(7) . . . . ?
N2 C11 C12 N4 -1(2) . . . . ?
N2 C11 C12 C13 178.2(13) . . . . ?
N2 C11 C13 N3 4(2) . . . . ?
N2 C11 C13 C12 -178.0(15) . . . . ?
N2 C14 C15 C16 -31.5(8) . . . . ?
N3 C18 C19 C20 -27.4(10) . . . . ?
N4 C12 C13 N3 -3(2) . . . . ?
N4 C12 C13 C11 179.1(14) . . . . ?
N4 C22 C23 C24 -31.4(9) . . . . ?
C11 N2 C14 C15 -165.3(7) . . . . ?
C11 N2 C17 C16 -170.7(7) . . . . ?
C11 C12 C13 N3 178.4(13) . . . . ?
C12 N4 C22 C23 -153.1(7) . . . . ?
C12 N4 C25 C24 176.1(7) . . . . ?
C12 C11 C13 N3 -178.3(13) . . . . ?
C13 N3 C18 C19 -154.2(7) . . . . ?
C13 N3 C21 C20 176.5(7) . . . . ?
C13 C11 C12 N4 -179.1(13) . . . . ?
C14 N2 C11 C12 1.7(16) . . . . ?
C14 N2 C11 C13 178.4(11) . . . . ?
C14 N2 C17 C16 11.7(8) . . . . ?
C14 C15 C16 C17 39.7(8) . . . . ?
C15 C16 C17 N2 -30.9(8) . . . . ?
C17 N2 C11 C12 -175.7(10) . . . . ?
C17 N2 C11 C13 1.0(18) . . . . ?
C17 N2 C14 C15 12.2(8) . . . . ?
C18 N3 C13 C11 -10.1(16) . . . . ?
C18 N3 C13 C12 172.8(10) . . . . ?
C18 N3 C21 C20 14.4(9) . . . . ?
C18 C19 C20 C21 36.6(11) . . . . ?
C19 C20 C21 N3 -30.9(10) . . . . ?
C21 N3 C13 C11 -170.5(11) . . . . ?
C21 N3 C13 C12 12.3(15) . . . . ?
C21 N3 C18 C19 7.8(9) . . . . ?
C22 N4 C12 C11 161.6(10) . . . . ?
C22 N4 C12 C13 -16.8(17) . . . . ?
C22 N4 C25 C24 11.9(9) . . . . ?
C22 C23 C24 C25 40.6(10) . . . . ?
C23 C24 C25 N4 -31.5(10) . . . . ?
C25 N4 C12 C11 -1.4(16) . . . . ?
C25 N4 C12 C13 -179.8(11) . . . . ?
C25 N4 C22 C23 11.3(9) . . . . ?

loop_
_exptl_oxdiff_crystal_face_indexfrac_h
_exptl_oxdiff_crystal_face_indexfrac_k
_exptl_oxdiff_crystal_face_indexfrac_l
_exptl_oxdiff_crystal_face_x
_exptl_oxdiff_crystal_face_y
_exptl_oxdiff_crystal_face_z
0.0037 -1.0034 1.9997 0.0578 0.2713 0.0519
-0.0037 1.0034 -1.9997 -0.0578 -0.2713 -0.0519
0.0009 -0.9990 -0.0000 0.0673 0.0037 -0.0056
-0.0009 0.9990 0.0000 -0.0673 -0.0037 0.0056
-1.9993 -0.0149 1.0025 0.0236 0.0191 0.2913
1.9993 0.0149 -1.0025 -0.0236 -0.0191 -0.2913
